data_4088020
loop_
_publ_author_name
'Eleazer, Bennett J.'
'Smith, Mark D.'
'Peryshkov, Dmitry V.'

_publ_section_title
;
 Metal- and Ligand-Centered Reactivity of meta-Carboranyl-Backbone Pincer
 Complexes of Rhodium
;
_journal_issue 2
_journal_name_full Organometallics
_journal_page_first 106
_journal_paper_doi 10.1021/acs.organomet.5b00807
_journal_volume 35
_journal_year 2016
_chemical_formula_moiety 'C22 H45 B10 I N O2 P2 Rh, C6 D6'
_chemical_formula_sum 'C28 H45 B10 D6 I N O2 P2 Rh'
_chemical_formula_weight 839.58
_space_group_crystal_system triclinic
_space_group_IT_number 2
_space_group_name_Hall '-P 1'
_space_group_name_H-M_alt 'P -1'
_atom_sites_solution_hydrogens mixed
_atom_sites_solution_primary direct
_audit_creation_date 2015-07-30
_audit_creation_method
;
Olex2 1.2
(compiled 2015.01.26 svn.r3150 for OlexSys, GUI svn.r4998)
;
_cell_angle_alpha 76.180(2)
_cell_angle_beta 72.455(2)
_cell_angle_gamma 80.535(2)
_cell_formula_units_Z 2
_cell_length_a 10.6949(5)
_cell_length_b 11.3884(6)
_cell_length_c 16.3856(8)
_cell_measurement_reflns_used 9976
_cell_measurement_temperature 100(2)
_cell_measurement_theta_max 27.85
_cell_measurement_theta_min 2.46
_cell_volume 1838.57(16)
_computing_cell_refinement 'SAINT v8.34A (Bruker, 2013)'
_computing_data_collection 'Bruker APEXII v2014.9-0 (Bruker, 2014)'
_computing_data_reduction 'SAINT v8.34A (Bruker, 2013)'
_computing_molecular_graphics 'Olex2 (Dolomanov et al., 2009)'
_computing_publication_material 'Olex2 (Dolomanov et al., 2009)'
_computing_structure_refinement 'XL (Sheldrick, 2008)'
_computing_structure_solution 'XT (Sheldrick, 2015)'
_diffrn_ambient_temperature 100(2)
_diffrn_detector 'Bruker PHOTON-100 area detector'
_diffrn_detector_area_resol_mean 10.4
_diffrn_detector_type 'CMOS area detector'
_diffrn_measured_fraction_theta_full 0.997
_diffrn_measured_fraction_theta_max 0.997
_diffrn_measurement_device 'three-circle diffractometer'
_diffrn_measurement_device_type 'Bruker D8 Quest'
_diffrn_measurement_method '\w and \f scans'
_diffrn_radiation_monochromator 'mirror optics'
_diffrn_radiation_probe x-ray
_diffrn_radiation_type MoK\a
_diffrn_radiation_wavelength 0.71073
_diffrn_reflns_av_R_equivalents 0.0639
_diffrn_reflns_av_unetI/netI 0.0333
_diffrn_reflns_Laue_measured_fraction_full 0.997
_diffrn_reflns_Laue_measured_fraction_max 0.997
_diffrn_reflns_limit_h_max 13
_diffrn_reflns_limit_h_min -14
_diffrn_reflns_limit_k_max 14
_diffrn_reflns_limit_k_min -14
_diffrn_reflns_limit_l_max 21
_diffrn_reflns_limit_l_min -21
_diffrn_reflns_number 96810
_diffrn_reflns_point_group_measured_fraction_full 0.997
_diffrn_reflns_point_group_measured_fraction_max 0.997
_diffrn_reflns_theta_full 27.900
_diffrn_reflns_theta_max 27.902
_diffrn_reflns_theta_min 2.456
_diffrn_source 'microfocus sealed X-ray tube'
_diffrn_source_type 'Incoatec I\ms'
_exptl_absorpt_coefficient_mu 1.419
_exptl_absorpt_correction_T_max 0.4917
_exptl_absorpt_correction_T_min 0.4707
_exptl_absorpt_correction_type multi-scan
_exptl_absorpt_process_details
;
SADABS-2014/4 (Bruker,2014/4) was used for absorption correction.
wR2(int) was 0.0683 before and 0.0572 after correction.
The Ratio of minimum to maximum transmission is 0.9573.
The \l/2 correction factor is 0.00150.
;
_exptl_crystal_colour colourless
_exptl_crystal_colour_primary colourless
_exptl_crystal_density_diffrn 1.517
_exptl_crystal_description block
_exptl_crystal_F_000 840
_exptl_crystal_size_max 0.08
_exptl_crystal_size_mid 0.06
_exptl_crystal_size_min 0.05
_refine_diff_density_max 0.513
_refine_diff_density_min -0.389
_refine_diff_density_rms 0.091
_refine_ls_extinction_coef 0.00113(12)
_refine_ls_extinction_expression Fc^*^=kFc[1+0.001xFc^2^\l^3^/sin(2\q)]^-1/4^
_refine_ls_extinction_method SHELXL
_refine_ls_goodness_of_fit_ref 1.047
_refine_ls_hydrogen_treatment mixed
_refine_ls_matrix_type full
_refine_ls_number_parameters 452
_refine_ls_number_reflns 8733
_refine_ls_number_restraints 0
_refine_ls_restrained_S_all 1.047
_refine_ls_R_factor_all 0.0431
_refine_ls_R_factor_gt 0.0273
_refine_ls_shift/su_max 0.001
_refine_ls_shift/su_mean 0.000
_refine_ls_structure_factor_coef Fsqd
_refine_ls_weighting_details 'w=1/[\s^2^(Fo^2^)+(0.0147P)^2^+1.9168P] where P=(Fo^2^+2Fc^2^)/3'
_refine_ls_weighting_scheme calc
_refine_ls_wR_factor_gt 0.0454
_refine_ls_wR_factor_ref 0.0485
_reflns_Friedel_coverage 0.000
_reflns_number_gt 7228
_reflns_number_total 8733
_reflns_threshold_expression 'I > 2\s(I)'
_cod_data_source_file om5b00807_si_001.cif
_cod_data_source_block be291a_0m
_cod_database_code 4088020
_shelxl_version_number 2014/6
_shelx_space_group_comment
;
The symmetry employed for this shelxl refinement is uniquely defined
by the following loop, which should always be used as a source of
symmetry information in preference to the above space-group names.
They are only intended as comments.
;
_shelx_estimated_absorpt_t_max 0.932
_shelx_estimated_absorpt_t_min 0.895
_olex2_refinement_description
;
1. Fixed Uiso
 At 1.2 times of:
  All C(H) groups
 At 1.5 times of:
  All C(H,H,H) groups
2.a Ternary CH refined with riding coordinates:
 C11(H11), C14(H14), C21(H21), C24(H24)
2.b Aromatic/amide H refined with riding coordinates:
 C4(H4A), C5(H5A), C6(H6A), C7(H7A), C8(H8A), C31(D31), C32(D32), C33(D33),
 C34(D34), C35(D35), C36(D36)
2.c Idealised Me refined as rotating group:
 C10(H10B,H10C,H10D), C12(H12A,H12B,H12C), C13(H13A,H13B,H13C), C15(H15A,H15B,
 H15C), C16(H16A,H16B,H16C), C22(H22A,H22B,H22C), C23(H23A,H23B,H23C), C25(H25A,
 H25B,H25C), C26(H26A,H26B,H26C)
;
_olex2_submission_special_instructions 'No special instructions were received'

loop_
_space_group_symop_operation_xyz
'x, y, z'
'-x, -y, -z'

loop_
_atom_site_label
_atom_site_type_symbol
_atom_site_fract_x
_atom_site_fract_y
_atom_site_fract_z
_atom_site_U_iso_or_equiv
_atom_site_adp_type
_atom_site_occupancy
_atom_site_site_symmetry_order
_atom_site_calc_flag
_atom_site_refinement_flags_posn
I1 I 0.61642(2) 0.79940(2) 0.35511(2) 0.01601(5) Uani 1 1 d .
Rh1 Rh 0.43987(2) 0.73357(2) 0.28218(2) 0.00809(5) Uani 1 1 d .
H1 H 0.482(3) 0.609(2) 0.3035(17) 0.030(7) Uiso 1 1 d .
P1 P 0.58250(5) 0.71430(5) 0.14840(3) 0.00887(11) Uani 1 1 d .
P2 P 0.25933(5) 0.68068(5) 0.39894(3) 0.00970(11) Uani 1 1 d .
O1 O 0.51333(14) 0.63766(13) 0.09805(9) 0.0099(3) Uani 1 1 d .
O2 O 0.16117(14) 0.60735(13) 0.36622(9) 0.0109(3) Uani 1 1 d .
N1 N 0.37545(18) 0.92588(17) 0.25456(11) 0.0146(4) Uani 1 1 d .
C1 C 0.3766(2) 0.63727(18) 0.13030(13) 0.0094(4) Uani 1 1 d .
C2 C 0.1854(2) 0.62123(19) 0.27588(13) 0.0105(4) Uani 1 1 d .
C3 C 0.4014(2) 0.41935(18) 0.26726(14) 0.0114(4) Uani 1 1 d .
C4 C 0.5155(2) 0.3661(2) 0.21505(16) 0.0162(5) Uani 1 1 d .
H4A H 0.5493 0.4051 0.1559 0.019 Uiso 1 1 calc R
C5 C 0.5803(2) 0.2573(2) 0.24801(17) 0.0214(5) Uani 1 1 d .
H5A H 0.6580 0.2233 0.2115 0.026 Uiso 1 1 calc R
C6 C 0.5324(3) 0.1983(2) 0.33355(17) 0.0247(6) Uani 1 1 d .
H6A H 0.5768 0.1241 0.3561 0.030 Uiso 1 1 calc R
C7 C 0.4187(3) 0.2486(2) 0.38615(16) 0.0217(5) Uani 1 1 d .
H7A H 0.3854 0.2087 0.4451 0.026 Uiso 1 1 calc R
C8 C 0.3533(2) 0.35661(19) 0.35321(14) 0.0154(5) Uani 1 1 d .
H8A H 0.2743 0.3887 0.3896 0.018 Uiso 1 1 calc R
C9 C 0.3348(2) 1.0226(2) 0.25042(14) 0.0149(5) Uani 1 1 d .
C10 C 0.2767(3) 1.1494(2) 0.24836(17) 0.0231(5) Uani 1 1 d .
H10B H 0.2101 1.1670 0.2159 0.035 Uiso 1 1 calc GR
H10C H 0.3460 1.2041 0.2196 0.035 Uiso 1 1 calc GR
H10D H 0.2353 1.1616 0.3082 0.035 Uiso 1 1 calc GR
C11 C 0.7454(2) 0.62649(19) 0.13822(14) 0.0117(4) Uani 1 1 d .
H11 H 0.8099 0.6870 0.1267 0.014 Uiso 1 1 calc R
C12 C 0.7551(2) 0.5385(2) 0.22342(14) 0.0136(4) Uani 1 1 d .
H12A H 0.7288 0.5829 0.2713 0.020 Uiso 1 1 calc GR
H12B H 0.8462 0.5016 0.2171 0.020 Uiso 1 1 calc GR
H12C H 0.6966 0.4747 0.2364 0.020 Uiso 1 1 calc GR
C13 C 0.7918(2) 0.5611(2) 0.06076(14) 0.0144(5) Uani 1 1 d .
H13A H 0.7367 0.4952 0.0715 0.022 Uiso 1 1 calc GR
H13B H 0.8839 0.5274 0.0542 0.022 Uiso 1 1 calc GR
H13C H 0.7844 0.6191 0.0072 0.022 Uiso 1 1 calc GR
C14 C 0.6120(2) 0.8580(2) 0.06783(13) 0.0131(4) Uani 1 1 d .
H14 H 0.5253 0.9090 0.0765 0.016 Uiso 1 1 calc R
C15 C 0.6548(2) 0.8473(2) -0.02810(14) 0.0202(5) Uani 1 1 d .
H15A H 0.7447 0.8071 -0.0423 0.030 Uiso 1 1 calc GR
H15B H 0.6522 0.9286 -0.0652 0.030 Uiso 1 1 calc GR
H15C H 0.5949 0.7994 -0.0383 0.030 Uiso 1 1 calc GR
C16 C 0.7052(3) 0.9276(2) 0.08905(16) 0.0226(5) Uani 1 1 d .
H16A H 0.6782 0.9271 0.1518 0.034 Uiso 1 1 calc GR
H16B H 0.7016 1.0117 0.0564 0.034 Uiso 1 1 calc GR
H16C H 0.7954 0.8886 0.0725 0.034 Uiso 1 1 calc GR
C21 C 0.2844(2) 0.56235(19) 0.49207(13) 0.0121(4) Uani 1 1 d .
H21 H 0.3437 0.4956 0.4657 0.014 Uiso 1 1 calc R
C22 C 0.1613(2) 0.5030(2) 0.55193(15) 0.0217(5) Uani 1 1 d .
H22A H 0.1081 0.5575 0.5903 0.033 Uiso 1 1 calc GR
H22B H 0.1879 0.4261 0.5874 0.033 Uiso 1 1 calc GR
H22C H 0.1093 0.4873 0.5163 0.033 Uiso 1 1 calc GR
C23 C 0.3602(2) 0.6019(2) 0.54500(15) 0.0182(5) Uani 1 1 d .
H23A H 0.4323 0.6478 0.5051 0.027 Uiso 1 1 calc GR
H23B H 0.3964 0.5299 0.5803 0.027 Uiso 1 1 calc GR
H23C H 0.3004 0.6534 0.5835 0.027 Uiso 1 1 calc GR
C24 C 0.1416(2) 0.8071(2) 0.43645(15) 0.0174(5) Uani 1 1 d .
H24 H 0.1313 0.8651 0.3819 0.021 Uiso 1 1 calc R
C25 C 0.0028(3) 0.7763(2) 0.4883(2) 0.0368(7) Uani 1 1 d .
H25A H -0.0297 0.7290 0.4576 0.055 Uiso 1 1 calc GR
H25B H -0.0555 0.8515 0.4944 0.055 Uiso 1 1 calc GR
H25C H 0.0042 0.7285 0.5464 0.055 Uiso 1 1 calc GR
C26 C 0.2030(3) 0.8768(2) 0.48147(18) 0.0295(6) Uani 1 1 d .
H26A H 0.1999 0.8313 0.5408 0.044 Uiso 1 1 calc GR
H26B H 0.1534 0.9569 0.4843 0.044 Uiso 1 1 calc GR
H26C H 0.2948 0.8870 0.4481 0.044 Uiso 1 1 calc GR
B1 B 0.3199(2) 0.6946(2) 0.22178(15) 0.0086(5) Uani 1 1 d .
B2 B 0.3198(2) 0.5320(2) 0.22478(15) 0.0100(5) Uani 1 1 d .
B3 B 0.1596(2) 0.7677(2) 0.21910(16) 0.0117(5) Uani 1 1 d .
H3 H 0.120(2) 0.839(2) 0.2547(14) 0.011(6) Uiso 1 1 d .
B4 B 0.2865(2) 0.7778(2) 0.12246(16) 0.0119(5) Uani 1 1 d .
H4 H 0.337(2) 0.853(2) 0.0893(14) 0.008(5) Uiso 1 1 d .
B5 B 0.0602(3) 0.6547(2) 0.22399(16) 0.0132(5) Uani 1 1 d .
H5 H -0.035(2) 0.657(2) 0.2601(15) 0.011(6) Uiso 1 1 d .
B6 B 0.1286(3) 0.7528(2) 0.12256(17) 0.0139(5) Uani 1 1 d .
H6 H 0.069(2) 0.823(2) 0.0908(15) 0.017(6) Uiso 1 1 d .
B7 B 0.2718(2) 0.6724(2) 0.06257(16) 0.0130(5) Uani 1 1 d .
H7 H 0.314(2) 0.686(2) -0.0091(16) 0.020(7) Uiso 1 1 d .
B8 B 0.2896(2) 0.5237(2) 0.12637(16) 0.0120(5) Uani 1 1 d .
H8 H 0.338(2) 0.450(2) 0.0961(14) 0.008(6) Uiso 1 1 d .
B9 B 0.1586(2) 0.5128(2) 0.22638(16) 0.0116(5) Uani 1 1 d .
H9 H 0.120(2) 0.431(2) 0.2648(15) 0.017(6) Uiso 1 1 d .
B10 B 0.1295(2) 0.5961(2) 0.12616(16) 0.0126(5) Uani 1 1 d .
H10 H 0.069(2) 0.562(2) 0.0970(14) 0.011(6) Uiso 1 1 d .
C31 C 0.1002(2) 0.9143(2) 0.72797(16) 0.0246(6) Uani 1 1 d .
D31 D 0.1240 0.9573 0.6691 0.030 Uiso 1 1 calc R
C32 C 0.0635(3) 0.7970(2) 0.74723(17) 0.0272(6) Uani 1 1 d .
D32 D 0.0623 0.7597 0.7015 0.033 Uiso 1 1 calc R
C33 C 0.0288(2) 0.7348(2) 0.83295(17) 0.0231(5) Uani 1 1 d .
D33 D 0.0025 0.6552 0.8462 0.028 Uiso 1 1 calc R
C34 C 0.0322(2) 0.7884(2) 0.89920(16) 0.0220(5) Uani 1 1 d .
D34 D 0.0098 0.7452 0.9581 0.026 Uiso 1 1 calc R
C35 C 0.0684(2) 0.9052(2) 0.87983(16) 0.0228(5) Uani 1 1 d .
D35 D 0.0701 0.9423 0.9256 0.027 Uiso 1 1 calc R
C36 C 0.1020(2) 0.9681(2) 0.79472(16) 0.0218(5) Uani 1 1 d .
D36 D 0.1264 1.0484 0.7819 0.026 Uiso 1 1 calc R

loop_
_atom_site_aniso_label
_atom_site_aniso_U_11
_atom_site_aniso_U_22
_atom_site_aniso_U_33
_atom_site_aniso_U_23
_atom_site_aniso_U_13
_atom_site_aniso_U_12
I1 0.01854(9) 0.01880(9) 0.01397(8) -0.00323(6) -0.00706(6) -0.00616(6)
Rh1 0.00952(9) 0.00819(9) 0.00714(8) -0.00152(6) -0.00270(6) -0.00174(6)
P1 0.0092(3) 0.0099(3) 0.0079(3) -0.0011(2) -0.0025(2) -0.0027(2)
P2 0.0109(3) 0.0099(3) 0.0079(3) -0.0025(2) -0.0018(2) -0.0004(2)
O1 0.0075(7) 0.0140(8) 0.0089(7) -0.0037(6) -0.0006(6) -0.0039(6)
O2 0.0109(8) 0.0139(8) 0.0082(7) -0.0025(6) -0.0017(6) -0.0029(6)
N1 0.0145(10) 0.0195(11) 0.0099(9) -0.0017(8) -0.0044(8) -0.0015(8)
C1 0.0092(10) 0.0112(10) 0.0080(10) -0.0019(8) -0.0024(8) -0.0014(8)
C2 0.0104(11) 0.0117(11) 0.0097(10) -0.0028(8) -0.0034(8) -0.0001(8)
C3 0.0137(11) 0.0088(10) 0.0154(11) -0.0033(8) -0.0071(9) -0.0039(8)
C4 0.0119(11) 0.0135(11) 0.0232(12) -0.0029(9) -0.0039(9) -0.0041(9)
C5 0.0137(12) 0.0159(12) 0.0368(15) -0.0074(10) -0.0100(11) 0.0011(9)
C6 0.0290(14) 0.0135(12) 0.0381(15) -0.0023(11) -0.0237(12) 0.0030(10)
C7 0.0370(15) 0.0141(12) 0.0178(12) 0.0004(9) -0.0153(11) -0.0033(10)
C8 0.0234(13) 0.0126(11) 0.0137(11) -0.0051(9) -0.0083(10) -0.0018(9)
C9 0.0183(12) 0.0178(13) 0.0117(11) -0.0031(9) -0.0053(9) -0.0079(10)
C10 0.0281(14) 0.0146(12) 0.0294(14) -0.0063(10) -0.0135(11) 0.0029(10)
C11 0.0091(11) 0.0143(11) 0.0129(11) -0.0028(8) -0.0039(8) -0.0027(8)
C12 0.0111(11) 0.0173(11) 0.0119(11) -0.0013(9) -0.0040(9) -0.0011(9)
C13 0.0106(11) 0.0186(12) 0.0138(11) -0.0054(9) -0.0026(9) 0.0006(9)
C14 0.0119(11) 0.0153(11) 0.0104(11) 0.0013(8) -0.0025(9) -0.0034(9)
C15 0.0298(14) 0.0166(12) 0.0116(11) 0.0016(9) -0.0045(10) -0.0041(10)
C16 0.0313(15) 0.0174(12) 0.0216(13) 0.0050(10) -0.0123(11) -0.0127(11)
C21 0.0141(11) 0.0123(11) 0.0086(10) 0.0010(8) -0.0033(9) -0.0024(9)
C22 0.0176(13) 0.0265(13) 0.0169(12) 0.0064(10) -0.0042(10) -0.0079(10)
C23 0.0217(13) 0.0229(13) 0.0120(11) -0.0013(9) -0.0073(10) -0.0061(10)
C24 0.0198(12) 0.0122(11) 0.0176(12) -0.0052(9) -0.0017(10) 0.0024(9)
C25 0.0226(15) 0.0244(15) 0.0508(19) -0.0149(13) 0.0101(13) 0.0048(11)
C26 0.0423(17) 0.0212(13) 0.0295(15) -0.0161(11) -0.0135(13) 0.0075(12)
B1 0.0092(12) 0.0071(11) 0.0085(11) -0.0016(9) -0.0012(9) -0.0006(9)
B2 0.0106(12) 0.0104(12) 0.0100(11) -0.0036(9) -0.0023(9) -0.0026(9)
B3 0.0119(12) 0.0125(12) 0.0106(12) -0.0012(9) -0.0046(10) 0.0008(9)
B4 0.0135(12) 0.0097(12) 0.0129(12) -0.0010(9) -0.0054(10) -0.0006(10)
B5 0.0099(13) 0.0166(13) 0.0136(12) -0.0028(10) -0.0043(10) -0.0014(10)
B6 0.0137(13) 0.0150(13) 0.0144(12) -0.0030(10) -0.0062(10) -0.0006(10)
B7 0.0118(12) 0.0171(13) 0.0120(12) -0.0017(10) -0.0058(10) -0.0029(10)
B8 0.0110(12) 0.0149(13) 0.0113(12) -0.0034(10) -0.0035(10) -0.0032(10)
B9 0.0112(12) 0.0140(12) 0.0106(12) -0.0029(9) -0.0038(10) -0.0021(10)
B10 0.0113(12) 0.0162(13) 0.0121(12) -0.0037(10) -0.0047(10) -0.0021(10)
C31 0.0191(13) 0.0313(14) 0.0197(13) -0.0014(11) -0.0037(10) -0.0005(11)
C32 0.0251(14) 0.0349(15) 0.0266(14) -0.0165(12) -0.0067(11) -0.0029(11)
C33 0.0178(13) 0.0183(13) 0.0337(15) -0.0092(11) -0.0046(11) -0.0017(10)
C34 0.0185(13) 0.0247(13) 0.0211(13) -0.0003(10) -0.0052(10) -0.0042(10)
C35 0.0227(13) 0.0246(13) 0.0244(13) -0.0087(10) -0.0068(11) -0.0056(10)
C36 0.0158(12) 0.0197(13) 0.0290(14) -0.0038(10) -0.0055(10) -0.0016(10)

loop_
_atom_type_symbol
_atom_type_description
_atom_type_scat_dispersion_real
_atom_type_scat_dispersion_imag
_atom_type_scat_source
C C 0.0033 0.0016 'International Tables Vol C Tables 4.2.6.8 and 6.1.1.4'
D D 0.0000 0.0000 'International Tables Vol C Tables 4.2.6.8 and 6.1.1.4'
B B 0.0013 0.0007 'International Tables Vol C Tables 4.2.6.8 and 6.1.1.4'
H H 0.0000 0.0000 'International Tables Vol C Tables 4.2.6.8 and 6.1.1.4'
I I -0.4742 1.8119 'International Tables Vol C Tables 4.2.6.8 and 6.1.1.4'
N N 0.0061 0.0033 'International Tables Vol C Tables 4.2.6.8 and 6.1.1.4'
O O 0.0106 0.0060 'International Tables Vol C Tables 4.2.6.8 and 6.1.1.4'
P P 0.1023 0.0942 'International Tables Vol C Tables 4.2.6.8 and 6.1.1.4'
Rh Rh -1.1178 0.9187 'International Tables Vol C Tables 4.2.6.8 and 6.1.1.4'

loop_
_geom_angle_atom_site_label_1
_geom_angle_atom_site_label_2
_geom_angle_atom_site_label_3
_geom_angle
I1 Rh1 H1 92.3(11)
P1 Rh1 I1 98.391(15)
P1 Rh1 H1 82.0(11)
P1 Rh1 P2 152.47(2)
P2 Rh1 I1 104.986(15)
P2 Rh1 H1 82.7(11)
N1 Rh1 I1 85.89(5)
N1 Rh1 H1 177.6(11)
N1 Rh1 P1 99.72(5)
N1 Rh1 P2 96.29(5)
B1 Rh1 I1 175.75(7)
B1 Rh1 H1 90.0(11)
B1 Rh1 P1 78.41(7)
B1 Rh1 P2 78.83(7)
B1 Rh1 N1 91.87(8)
O1 P1 Rh1 109.18(5)
O1 P1 C11 100.46(8)
O1 P1 C14 101.86(9)
C11 P1 Rh1 121.83(7)
C11 P1 C14 105.49(10)
C14 P1 Rh1 115.29(7)
O2 P2 Rh1 108.79(5)
O2 P2 C21 97.99(9)
O2 P2 C24 100.67(9)
C21 P2 Rh1 118.83(7)
C21 P2 C24 110.79(10)
C24 P2 Rh1 116.35(8)
C1 O1 P1 114.70(12)
C2 O2 P2 115.45(12)
C9 N1 Rh1 171.85(18)
O1 C1 B1 111.01(16)
O1 C1 B2 116.23(16)
O1 C1 B4 115.94(16)
O1 C1 B7 122.76(16)
O1 C1 B8 124.11(17)
B1 C1 B2 65.30(13)
B1 C1 B4 63.07(13)
B1 C1 B7 114.52(16)
B1 C1 B8 114.90(16)
B2 C1 B7 113.26(16)
B2 C1 B8 61.20(13)
B4 C1 B2 115.86(16)
B4 C1 B7 61.55(13)
B4 C1 B8 112.31(16)
B8 C1 B7 61.50(13)
O2 C2 B1 111.22(16)
O2 C2 B2 116.13(16)
O2 C2 B3 115.99(16)
O2 C2 B5 122.80(17)
O2 C2 B9 123.65(17)
B1 C2 B2 65.26(13)
B1 C2 B3 63.20(13)
B1 C2 B5 114.42(16)
B1 C2 B9 115.03(16)
B2 C2 B5 113.21(16)
B3 C2 B2 116.04(16)
B3 C2 B5 61.48(13)
B3 C2 B9 112.60(16)
B9 C2 B2 61.25(13)
B9 C2 B5 61.58(13)
C4 C3 B2 119.87(19)
C8 C3 C4 117.3(2)
C8 C3 B2 122.0(2)
C3 C4 H4A 119.3
C5 C4 C3 121.3(2)
C5 C4 H4A 119.3
C4 C5 H5A 119.8
C6 C5 C4 120.3(2)
C6 C5 H5A 119.8
C5 C6 H6A 120.3
C5 C6 C7 119.4(2)
C7 C6 H6A 120.3
C6 C7 H7A 119.8
C8 C7 C6 120.4(2)
C8 C7 H7A 119.8
C3 C8 H8A 119.4
C7 C8 C3 121.3(2)
C7 C8 H8A 119.4
N1 C9 C10 177.6(3)
C9 C10 H10B 109.5
C9 C10 H10C 109.5
C9 C10 H10D 109.5
H10B C10 H10C 109.5
H10B C10 H10D 109.5
H10C C10 H10D 109.5
P1 C11 H11 106.1
C12 C11 P1 112.50(15)
C12 C11 H11 106.1
C12 C11 C13 111.00(18)
C13 C11 P1 114.34(14)
C13 C11 H11 106.1
C11 C12 H12A 109.5
C11 C12 H12B 109.5
C11 C12 H12C 109.5
H12A C12 H12B 109.5
H12A C12 H12C 109.5
H12B C12 H12C 109.5
C11 C13 H13A 109.5
C11 C13 H13B 109.5
C11 C13 H13C 109.5
H13A C13 H13B 109.5
H13A C13 H13C 109.5
H13B C13 H13C 109.5
P1 C14 H14 105.9
C15 C14 P1 115.87(16)
C15 C14 H14 105.9
C15 C14 C16 112.09(19)
C16 C14 P1 110.39(15)
C16 C14 H14 105.9
C14 C15 H15A 109.5
C14 C15 H15B 109.5
C14 C15 H15C 109.5
H15A C15 H15B 109.5
H15A C15 H15C 109.5
H15B C15 H15C 109.5
C14 C16 H16A 109.5
C14 C16 H16B 109.5
C14 C16 H16C 109.5
H16A C16 H16B 109.5
H16A C16 H16C 109.5
H16B C16 H16C 109.5
P2 C21 H21 105.2
C22 C21 P2 115.95(15)
C22 C21 H21 105.2
C23 C21 P2 113.10(15)
C23 C21 H21 105.2
C23 C21 C22 111.17(18)
C21 C22 H22A 109.5
C21 C22 H22B 109.5
C21 C22 H22C 109.5
H22A C22 H22B 109.5
H22A C22 H22C 109.5
H22B C22 H22C 109.5
C21 C23 H23A 109.5
C21 C23 H23B 109.5
C21 C23 H23C 109.5
H23A C23 H23B 109.5
H23A C23 H23C 109.5
H23B C23 H23C 109.5
P2 C24 H24 105.3
C25 C24 P2 116.48(17)
C25 C24 H24 105.3
C25 C24 C26 113.2(2)
C26 C24 P2 110.18(17)
C26 C24 H24 105.3
C24 C25 H25A 109.5
C24 C25 H25B 109.5
C24 C25 H25C 109.5
H25A C25 H25B 109.5
H25A C25 H25C 109.5
H25B C25 H25C 109.5
C24 C26 H26A 109.5
C24 C26 H26B 109.5
C24 C26 H26C 109.5
H26A C26 H26B 109.5
H26A C26 H26C 109.5
H26B C26 H26C 109.5
C1 B1 Rh1 122.43(15)
C1 B1 B2 58.58(12)
C1 B1 B3 104.94(16)
C1 B1 B4 59.65(13)
C2 B1 Rh1 122.64(14)
C2 B1 C1 102.50(16)
C2 B1 B2 58.73(13)
C2 B1 B3 59.70(13)
C2 B1 B4 104.72(16)
B2 B1 Rh1 115.45(14)
B3 B1 Rh1 127.23(15)
B3 B1 B2 108.03(16)
B4 B1 Rh1 127.33(15)
B4 B1 B2 107.77(16)
B4 B1 B3 58.40(13)
C1 B2 C2 98.52(15)
C1 B2 B1 56.12(12)
C1 B2 B8 59.60(13)
C1 B2 B9 105.46(16)
C2 B2 B1 56.02(12)
C2 B2 B8 105.31(16)
C2 B2 B9 59.38(13)
C3 B2 C1 127.41(18)
C3 B2 C2 128.58(18)
C3 B2 B1 129.40(18)
C3 B2 B8 116.67(18)
C3 B2 B9 117.35(18)
B8 B2 B1 106.12(16)
B8 B2 B9 61.34(13)
B9 B2 B1 105.95(16)
C2 B3 B1 57.09(12)
C2 B3 H3 119.0(12)
C2 B3 B4 104.47(17)
C2 B3 B5 59.56(13)
C2 B3 B6 105.77(17)
B1 B3 H3 117.9(12)
B4 B3 B1 60.67(13)
B4 B3 H3 125.4(12)
B4 B3 B5 108.83(17)
B4 B3 B6 60.26(14)
B5 B3 B1 107.75(17)
B5 B3 H3 120.7(12)
B6 B3 B1 108.67(17)
B6 B3 H3 127.4(12)
B6 B3 B5 60.73(14)
C1 B4 B1 57.29(12)
C1 B4 B3 105.10(16)
C1 B4 H4 117.6(12)
C1 B4 B6 106.17(17)
C1 B4 B7 59.72(13)
B1 B4 H4 118.5(12)
B3 B4 B1 60.94(13)
B3 B4 H4 126.7(12)
B3 B4 B6 60.47(14)
B3 B4 B7 109.50(17)
B6 B4 B1 109.05(17)
B6 B4 H4 127.3(12)
B6 B4 B7 60.96(14)
B7 B4 B1 108.20(17)
B7 B4 H4 118.7(12)
C2 B5 B3 58.96(13)
C2 B5 H5 119.6(13)
C2 B5 B6 104.26(17)
C2 B5 B9 59.01(13)
C2 B5 B10 104.07(17)
B3 B5 H5 120.4(13)
B3 B5 B6 59.35(14)
B3 B5 B9 108.40(17)
B3 B5 B10 106.77(18)
B6 B5 H5 127.2(13)
B6 B5 B10 59.35(14)
B9 B5 H5 119.0(13)
B9 B5 B6 107.75(18)
B9 B5 B10 59.82(14)
B10 B5 H5 127.1(13)
B3 B6 B5 59.92(14)
B3 B6 H6 120.3(13)
B3 B6 B7 107.76(17)
B3 B6 B10 108.04(17)
B4 B6 B3 59.28(14)
B4 B6 B5 107.41(17)
B4 B6 H6 120.6(13)
B4 B6 B7 59.97(14)
B4 B6 B10 107.83(17)
B5 B6 H6 122.1(13)
B5 B6 B7 108.56(18)
B7 B6 H6 122.1(13)
B10 B6 B5 60.37(14)
B10 B6 H6 123.6(13)
B10 B6 B7 60.31(14)
C1 B7 B4 58.72(13)
C1 B7 B6 103.96(16)
C1 B7 H7 119.5(13)
C1 B7 B8 59.05(13)
C1 B7 B10 103.89(16)
B4 B7 B6 59.08(14)
B4 B7 H7 121.3(13)
B4 B7 B8 107.98(17)
B4 B7 B10 106.27(17)
B6 B7 H7 128.0(13)
B8 B7 B6 107.44(17)
B8 B7 H7 118.5(13)
B8 B7 B10 59.66(14)
B10 B7 B6 59.23(14)
B10 B7 H7 126.9(13)
C1 B8 B2 59.21(13)
C1 B8 B7 59.46(13)
C1 B8 H8 120.8(12)
C1 B8 B9 103.68(16)
C1 B8 B10 104.81(17)
B2 B8 B7 109.89(17)
B2 B8 H8 118.0(12)
B2 B8 B9 59.36(13)
B2 B8 B10 108.23(17)
B7 B8 H8 120.5(12)
B7 B8 B9 108.23(17)
B9 B8 H8 125.5(12)
B10 B8 B7 60.47(14)
B10 B8 H8 126.6(12)
B10 B8 B9 59.65(14)
C2 B9 B2 59.38(13)
C2 B9 B5 59.40(13)
C2 B9 B8 103.76(16)
C2 B9 H9 120.5(13)
C2 B9 B10 104.80(17)
B2 B9 B5 109.83(17)
B2 B9 B8 59.29(13)
B2 B9 H9 116.9(13)
B2 B9 B10 108.04(17)
B5 B9 B8 108.01(17)
B5 B9 H9 121.6(13)
B5 B9 B10 60.40(14)
B8 B9 H9 125.0(13)
B10 B9 B8 59.48(14)
B10 B9 H9 127.5(13)
B5 B10 B7 108.62(17)
B5 B10 H10 121.4(12)
B6 B10 B5 60.29(14)
B6 B10 B7 60.47(14)
B6 B10 B8 108.60(17)
B6 B10 B9 108.48(17)
B6 B10 H10 122.9(12)
B7 B10 H10 122.4(12)
B8 B10 B5 108.63(17)
B8 B10 B7 59.87(14)
B8 B10 B9 60.88(14)
B8 B10 H10 120.4(12)
B9 B10 B5 59.78(14)
B9 B10 B7 108.73(17)
B9 B10 H10 119.7(12)
C32 C31 D31 120.1
C36 C31 D31 120.1
C36 C31 C32 119.8(2)
C31 C32 D32 120.0
C33 C32 C31 120.0(2)
C33 C32 D32 120.0
C32 C33 D33 120.0
C34 C33 C32 120.0(2)
C34 C33 D33 120.0
C33 C34 D34 120.1
C33 C34 C35 119.9(2)
C35 C34 D34 120.1
C34 C35 D35 119.8
C36 C35 C34 120.4(2)
C36 C35 D35 119.8
C31 C36 D36 120.0
C35 C36 C31 119.9(2)
C35 C36 D36 120.0

loop_
_geom_bond_atom_site_label_1
_geom_bond_atom_site_label_2
_geom_bond_distance
I1 Rh1 2.7945(2)
Rh1 H1 1.41(3)
Rh1 P1 2.2987(6)
Rh1 P2 2.3142(6)
Rh1 N1 2.1666(19)
Rh1 B1 1.997(2)
P1 O1 1.7070(15)
P1 C11 1.843(2)
P1 C14 1.846(2)
P2 O2 1.7113(15)
P2 C21 1.833(2)
P2 C24 1.843(2)
O1 C1 1.397(2)
O2 C2 1.398(2)
N1 C9 1.109(3)
C1 B1 1.682(3)
C1 B2 1.729(3)
C1 B4 1.725(3)
C1 B7 1.743(3)
C1 B8 1.736(3)
C2 B1 1.681(3)
C2 B2 1.732(3)
C2 B3 1.729(3)
C2 B5 1.739(3)
C2 B9 1.732(3)
C3 C4 1.402(3)
C3 C8 1.401(3)
C3 B2 1.569(3)
C4 H4A 0.9500
C4 C5 1.390(3)
C5 H5A 0.9500
C5 C6 1.382(4)
C6 H6A 0.9500
C6 C7 1.387(4)
C7 H7A 0.9500
C7 C8 1.386(3)
C8 H8A 0.9500
C9 C10 1.473(3)
C10 H10B 0.9800
C10 H10C 0.9800
C10 H10D 0.9800
C11 H11 1.0000
C11 C12 1.533(3)
C11 C13 1.537(3)
C12 H12A 0.9800
C12 H12B 0.9800
C12 H12C 0.9800
C13 H13A 0.9800
C13 H13B 0.9800
C13 H13C 0.9800
C14 H14 1.0000
C14 C15 1.528(3)
C14 C16 1.531(3)
C15 H15A 0.9800
C15 H15B 0.9800
C15 H15C 0.9800
C16 H16A 0.9800
C16 H16B 0.9800
C16 H16C 0.9800
C21 H21 1.0000
C21 C22 1.532(3)
C21 C23 1.531(3)
C22 H22A 0.9800
C22 H22B 0.9800
C22 H22C 0.9800
C23 H23A 0.9800
C23 H23B 0.9800
C23 H23C 0.9800
C24 H24 1.0000
C24 C25 1.522(3)
C24 C26 1.532(3)
C25 H25A 0.9800
C25 H25B 0.9800
C25 H25C 0.9800
C26 H26A 0.9800
C26 H26B 0.9800
C26 H26C 0.9800
B1 B2 1.841(3)
B1 B3 1.787(3)
B1 B4 1.782(3)
B2 B8 1.764(3)
B2 B9 1.765(3)
B3 H3 1.07(2)
B3 B4 1.741(3)
B3 B5 1.773(3)
B3 B6 1.762(3)
B4 H4 1.03(2)
B4 B6 1.759(3)
B4 B7 1.775(3)
B5 H5 1.01(2)
B5 B6 1.787(4)
B5 B9 1.777(4)
B5 B10 1.788(4)
B6 H6 1.07(2)
B6 B7 1.792(4)
B6 B10 1.770(4)
B7 H7 1.11(2)
B7 B8 1.779(3)
B7 B10 1.789(3)
B8 H8 1.06(2)
B8 B9 1.800(3)
B8 B10 1.775(3)
B9 H9 1.06(2)
B9 B10 1.778(3)
B10 H10 1.07(2)
C31 D31 0.9500
C31 C32 1.391(4)
C31 C36 1.381(3)
C32 D32 0.9500
C32 C33 1.382(4)
C33 D33 0.9500
C33 C34 1.379(3)
C34 D34 0.9500
C34 C35 1.383(3)
C35 D35 0.9500
C35 C36 1.376(3)
C36 D36 0.9500

loop_
_geom_torsion_atom_site_label_1
_geom_torsion_atom_site_label_2
_geom_torsion_atom_site_label_3
_geom_torsion_atom_site_label_4
_geom_torsion
Rh1 P1 O1 C1 19.81(14)
Rh1 P1 C11 C12 18.48(18)
Rh1 P1 C11 C13 146.29(13)
Rh1 P1 C14 C15 -154.99(15)
Rh1 P1 C14 C16 76.24(17)
Rh1 P2 O2 C2 -16.21(14)
Rh1 P2 C21 C22 -160.99(14)
Rh1 P2 C21 C23 68.90(17)
Rh1 P2 C24 C25 158.63(18)
Rh1 P2 C24 C26 -70.66(18)
Rh1 B1 B2 C1 -113.91(16)
Rh1 B1 B2 C2 114.19(16)
Rh1 B1 B2 C3 -0.6(3)
Rh1 B1 B2 B8 -147.96(14)
Rh1 B1 B2 B9 147.93(14)
Rh1 B1 B3 C2 -109.91(19)
Rh1 B1 B3 B4 115.26(19)
Rh1 B1 B3 B5 -142.68(16)
Rh1 B1 B3 B6 153.02(16)
Rh1 B1 B4 C1 109.57(19)
Rh1 B1 B4 B3 -115.1(2)
Rh1 B1 B4 B6 -153.05(16)
Rh1 B1 B4 B7 142.24(17)
P1 O1 C1 B1 -9.1(2)
P1 O1 C1 B2 -81.05(18)
P1 O1 C1 B4 60.25(19)
P1 O1 C1 B7 131.77(16)
P1 O1 C1 B8 -152.68(15)
P2 O2 C2 B1 6.9(2)
P2 O2 C2 B2 78.85(18)
P2 O2 C2 B3 -62.70(19)
P2 O2 C2 B5 -134.18(16)
P2 O2 C2 B9 150.36(15)
O1 P1 C11 C12 -102.04(15)
O1 P1 C11 C13 25.77(17)
O1 P1 C14 C15 -36.92(18)
O1 P1 C14 C16 -165.68(16)
O1 C1 B1 Rh1 -8.1(2)
O1 C1 B1 C2 -150.81(16)
O1 C1 B1 B2 -110.15(18)
O1 C1 B1 B3 147.59(16)
O1 C1 B1 B4 109.30(18)
O1 C1 B2 C2 140.93(16)
O1 C1 B2 C3 -14.4(3)
O1 C1 B2 B1 102.31(18)
O1 C1 B2 B8 -116.27(19)
O1 C1 B2 B9 -158.61(16)
O1 C1 B4 B1 -101.54(18)
O1 C1 B4 B3 -141.06(17)
O1 C1 B4 B6 155.90(17)
O1 C1 B4 B7 114.88(19)
O1 C1 B7 B4 -104.1(2)
O1 C1 B7 B6 -143.65(18)
O1 C1 B7 B8 114.2(2)
O1 C1 B7 B10 155.14(18)
O1 C1 B8 B2 103.7(2)
O1 C1 B8 B7 -112.1(2)
O1 C1 B8 B9 144.61(18)
O1 C1 B8 B10 -153.65(18)
O2 P2 C21 C22 -44.33(18)
O2 P2 C21 C23 -174.45(16)
O2 P2 C24 C25 41.3(2)
O2 P2 C24 C26 172.01(16)
O2 C2 B1 Rh1 8.0(2)
O2 C2 B1 C1 150.54(16)
O2 C2 B1 B2 109.96(18)
O2 C2 B1 B3 -109.30(18)
O2 C2 B1 B4 -147.94(16)
O2 C2 B2 C1 -141.26(17)
O2 C2 B2 C3 13.6(3)
O2 C2 B2 B1 -102.58(19)
O2 C2 B2 B8 158.05(17)
O2 C2 B2 B9 115.77(19)
O2 C2 B3 B1 101.83(19)
O2 C2 B3 B4 141.51(17)
O2 C2 B3 B5 -114.9(2)
O2 C2 B3 B6 -155.84(17)
O2 C2 B5 B3 104.1(2)
O2 C2 B5 B6 144.00(18)
O2 C2 B5 B9 -113.6(2)
O2 C2 B5 B10 -154.60(18)
O2 C2 B9 B2 -103.8(2)
O2 C2 B9 B5 112.3(2)
O2 C2 B9 B8 -144.68(18)
O2 C2 B9 B10 153.75(18)
C1 B1 B2 C2 -131.90(17)
C1 B1 B2 C3 113.3(2)
C1 B1 B2 B8 -34.05(15)
C1 B1 B2 B9 -98.16(17)
C1 B1 B3 C2 95.94(16)
C1 B1 B3 B4 -38.89(15)
C1 B1 B3 B5 63.2(2)
C1 B1 B3 B6 -1.1(2)
C1 B1 B4 B3 135.33(17)
C1 B1 B4 B6 97.38(18)
C1 B1 B4 B7 32.66(16)
C1 B2 B8 B7 -32.36(16)
C1 B2 B8 B9 -132.29(17)
C1 B2 B8 B10 -96.72(18)
C1 B2 B9 C2 -90.86(16)
C1 B2 B9 B5 -58.2(2)
C1 B2 B9 B8 41.45(15)
C1 B2 B9 B10 6.0(2)
C1 B4 B6 B3 98.48(18)
C1 B4 B6 B5 61.4(2)
C1 B4 B6 B7 -40.41(15)
C1 B4 B6 B10 -2.3(2)
C1 B4 B7 B6 133.87(17)
C1 B4 B7 B8 33.92(16)
C1 B4 B7 B10 96.63(17)
C1 B7 B8 B2 32.27(16)
C1 B7 B8 B9 95.44(17)
C1 B7 B8 B10 132.49(17)
C1 B7 B10 B5 60.5(2)
C1 B7 B10 B6 98.17(17)
C1 B7 B10 B8 -40.65(15)
C1 B7 B10 B9 -2.9(2)
C1 B8 B9 C2 0.1(2)
C1 B8 B9 B2 -40.84(15)
C1 B8 B9 B5 62.0(2)
C1 B8 B9 B10 99.35(17)
C1 B8 B10 B5 -60.1(2)
C1 B8 B10 B6 3.9(2)
C1 B8 B10 B7 41.06(15)
C1 B8 B10 B9 -97.39(17)
C2 B1 B2 C1 131.90(17)
C2 B1 B2 C3 -114.8(2)
C2 B1 B2 B8 97.85(17)
C2 B1 B2 B9 33.74(15)
C2 B1 B3 B4 -134.83(17)
C2 B1 B3 B5 -32.77(15)
C2 B1 B3 B6 -97.07(18)
C2 B1 B4 C1 -96.05(17)
C2 B1 B4 B3 39.28(15)
C2 B1 B4 B6 1.3(2)
C2 B1 B4 B7 -63.4(2)
C2 B2 B8 C1 91.01(16)
C2 B2 B8 B7 58.6(2)
C2 B2 B8 B9 -41.28(15)
C2 B2 B8 B10 -5.7(2)
C2 B2 B9 B5 32.63(16)
C2 B2 B9 B8 132.31(17)
C2 B2 B9 B10 96.85(18)
C2 B3 B4 C1 -0.2(2)
C2 B3 B4 B1 -37.95(14)
C2 B3 B4 B6 100.13(18)
C2 B3 B4 B7 62.6(2)
C2 B3 B5 B6 -133.70(18)
C2 B3 B5 B9 -33.54(15)
C2 B3 B5 B10 -96.60(18)
C2 B3 B6 B4 -97.91(18)
C2 B3 B6 B5 40.37(16)
C2 B3 B6 B7 -61.2(2)
C2 B3 B6 B10 2.5(2)
C2 B5 B6 B3 -39.73(15)
C2 B5 B6 B4 -2.9(2)
C2 B5 B6 B7 60.5(2)
C2 B5 B6 B10 98.10(18)
C2 B5 B9 B2 -32.62(16)
C2 B5 B9 B8 -95.65(17)
C2 B5 B9 B10 -132.63(17)
C2 B5 B10 B6 -98.43(18)
C2 B5 B10 B7 -60.7(2)
C2 B5 B10 B8 2.8(2)
C2 B5 B10 B9 40.56(15)
C2 B9 B10 B5 -40.93(15)
C2 B9 B10 B6 -4.0(2)
C2 B9 B10 B7 60.2(2)
C2 B9 B10 B8 97.47(17)
C3 C4 C5 C6 0.6(3)
C3 B2 B8 C1 -119.6(2)
C3 B2 B8 B7 -151.93(18)
C3 B2 B8 B9 108.1(2)
C3 B2 B8 B10 143.70(19)
C3 B2 B9 C2 120.6(2)
C3 B2 B9 B5 153.27(18)
C3 B2 B9 B8 -107.0(2)
C3 B2 B9 B10 -142.50(19)
C4 C3 C8 C7 2.3(3)
C4 C3 B2 C1 -25.7(3)
C4 C3 B2 C2 -173.75(19)
C4 C3 B2 B1 -99.4(3)
C4 C3 B2 B8 45.1(3)
C4 C3 B2 B9 115.0(2)
C4 C5 C6 C7 0.2(4)
C5 C6 C7 C8 0.3(4)
C6 C7 C8 C3 -1.6(3)
C8 C3 C4 C5 -1.8(3)
C8 C3 B2 C1 165.18(19)
C8 C3 B2 C2 17.1(3)
C8 C3 B2 B1 91.4(3)
C8 C3 B2 B8 -124.0(2)
C8 C3 B2 B9 -54.2(3)
C11 P1 O1 C1 149.01(14)
C11 P1 C14 C15 67.60(18)
C11 P1 C14 C16 -61.16(18)
C14 P1 O1 C1 -102.56(14)
C14 P1 C11 C12 152.41(15)
C14 P1 C11 C13 -79.78(17)
C21 P2 O2 C2 -140.41(14)
C21 P2 C24 C25 -61.6(2)
C21 P2 C24 C26 69.14(19)
C24 P2 O2 C2 106.56(15)
C24 P2 C21 C22 60.34(19)
C24 P2 C21 C23 -69.77(18)
B1 C1 B2 C2 38.62(14)
B1 C1 B2 C3 -116.7(2)
B1 C1 B2 B8 141.42(17)
B1 C1 B2 B9 99.08(17)
B1 C1 B4 B3 -39.53(15)
B1 C1 B4 B6 -102.57(18)
B1 C1 B4 B7 -143.58(17)
B1 C1 B7 B4 35.57(17)
B1 C1 B7 B6 -4.0(2)
B1 C1 B7 B8 -106.19(18)
B1 C1 B7 B10 -65.2(2)
B1 C1 B8 B2 -38.66(17)
B1 C1 B8 B7 105.58(19)
B1 C1 B8 B9 2.3(2)
B1 C1 B8 B10 64.0(2)
B1 C2 B2 C1 -38.67(14)
B1 C2 B2 C3 116.2(2)
B1 C2 B2 B8 -99.36(17)
B1 C2 B2 B9 -141.65(17)
B1 C2 B3 B4 39.68(15)
B1 C2 B3 B5 143.27(17)
B1 C2 B3 B6 102.33(18)
B1 C2 B5 B3 -35.89(17)
B1 C2 B5 B6 4.0(2)
B1 C2 B5 B9 106.41(19)
B1 C2 B5 B10 65.4(2)
B1 C2 B9 B2 38.46(17)
B1 C2 B9 B5 -105.44(19)
B1 C2 B9 B8 -2.4(2)
B1 C2 B9 B10 -64.0(2)
B1 B2 B8 C1 32.61(14)
B1 B2 B8 B7 0.3(2)
B1 B2 B8 B9 -99.68(17)
B1 B2 B8 B10 -64.1(2)
B1 B2 B9 C2 -32.36(14)
B1 B2 B9 B5 0.3(2)
B1 B2 B9 B8 99.95(17)
B1 B2 B9 B10 64.5(2)
B1 B3 B4 C1 37.78(15)
B1 B3 B4 B6 138.07(18)
B1 B3 B4 B7 100.50(18)
B1 B3 B5 C2 31.81(15)
B1 B3 B5 B6 -101.88(18)
B1 B3 B5 B9 -1.7(2)
B1 B3 B5 B10 -64.8(2)
B1 B3 B6 B4 -37.94(16)
B1 B3 B6 B5 100.34(18)
B1 B3 B6 B7 -1.2(2)
B1 B3 B6 B10 62.5(2)
B1 B4 B6 B3 38.16(16)
B1 B4 B6 B5 1.0(2)
B1 B4 B6 B7 -100.73(18)
B1 B4 B6 B10 -62.6(2)
B1 B4 B7 C1 -31.72(15)
B1 B4 B7 B6 102.15(19)
B1 B4 B7 B8 2.2(2)
B1 B4 B7 B10 64.9(2)
B2 C1 B1 Rh1 102.02(17)
B2 C1 B1 C2 -40.66(15)
B2 C1 B1 B3 -102.26(17)
B2 C1 B1 B4 -140.56(17)
B2 C1 B4 B1 39.90(16)
B2 C1 B4 B3 0.4(2)
B2 C1 B4 B6 -62.7(2)
B2 C1 B4 B7 -103.68(18)
B2 C1 B7 B4 107.89(18)
B2 C1 B7 B6 68.3(2)
B2 C1 B7 B8 -33.88(17)
B2 C1 B7 B10 7.1(2)
B2 C1 B8 B7 144.24(18)
B2 C1 B8 B9 40.93(15)
B2 C1 B8 B10 102.66(18)
B2 C2 B1 Rh1 -102.00(17)
B2 C2 B1 C1 40.59(14)
B2 C2 B1 B3 140.75(16)
B2 C2 B1 B4 102.10(17)
B2 C2 B3 B1 -39.76(16)
B2 C2 B3 B4 -0.1(2)
B2 C2 B3 B5 103.51(19)
B2 C2 B3 B6 62.6(2)
B2 C2 B5 B3 -108.10(18)
B2 C2 B5 B6 -68.2(2)
B2 C2 B5 B9 34.20(16)
B2 C2 B5 B10 -6.8(2)
B2 C2 B9 B5 -143.89(17)
B2 C2 B9 B8 -40.89(15)
B2 C2 B9 B10 -102.46(18)
B2 C3 C4 C5 -171.5(2)
B2 C3 C8 C7 171.8(2)
B2 B1 B3 C2 34.66(15)
B2 B1 B3 B4 -100.17(17)
B2 B1 B3 B5 1.9(2)
B2 B1 B3 B6 -62.4(2)
B2 B1 B4 C1 -34.70(15)
B2 B1 B4 B3 100.63(17)
B2 B1 B4 B6 62.7(2)
B2 B1 B4 B7 -2.0(2)
B2 B8 B9 C2 40.94(15)
B2 B8 B9 B5 102.81(18)
B2 B8 B9 B10 140.19(18)
B2 B8 B10 B5 1.8(2)
B2 B8 B10 B6 65.8(2)
B2 B8 B10 B7 103.00(18)
B2 B8 B10 B9 -35.45(16)
B2 B9 B10 B5 -103.02(18)
B2 B9 B10 B6 -66.1(2)
B2 B9 B10 B7 -1.9(2)
B2 B9 B10 B8 35.38(16)
B3 C2 B1 Rh1 117.25(18)
B3 C2 B1 C1 -100.16(17)
B3 C2 B1 B2 -140.75(16)
B3 C2 B1 B4 -38.65(15)
B3 C2 B2 C1 0.3(2)
B3 C2 B2 C3 155.1(2)
B3 C2 B2 B1 38.95(16)
B3 C2 B2 B8 -60.4(2)
B3 C2 B2 B9 -102.70(18)
B3 C2 B5 B6 39.92(16)
B3 C2 B5 B9 142.30(18)
B3 C2 B5 B10 101.33(18)
B3 C2 B9 B2 108.30(18)
B3 C2 B9 B5 -35.59(17)
B3 C2 B9 B8 67.4(2)
B3 C2 B9 B10 5.8(2)
B3 B1 B2 C1 96.83(17)
B3 B1 B2 C2 -35.07(15)
B3 B1 B2 C3 -149.9(2)
B3 B1 B2 B8 62.8(2)
B3 B1 B2 B9 -1.3(2)
B3 B1 B4 C1 -135.33(17)
B3 B1 B4 B6 -37.95(16)
B3 B1 B4 B7 -102.67(19)
B3 B4 B6 B5 -37.12(16)
B3 B4 B6 B7 -138.89(18)
B3 B4 B6 B10 -100.79(19)
B3 B4 B7 C1 -96.50(18)
B3 B4 B7 B6 37.37(16)
B3 B4 B7 B8 -62.6(2)
B3 B4 B7 B10 0.1(2)
B3 B5 B6 B4 36.83(16)
B3 B5 B6 B7 100.22(18)
B3 B5 B6 B10 137.83(18)
B3 B5 B9 C2 33.51(15)
B3 B5 B9 B2 0.9(2)
B3 B5 B9 B8 -62.1(2)
B3 B5 B9 B10 -99.11(19)
B3 B5 B10 B6 -37.10(16)
B3 B5 B10 B7 0.6(2)
B3 B5 B10 B8 64.2(2)
B3 B5 B10 B9 101.90(18)
B3 B6 B7 C1 3.0(2)
B3 B6 B7 B4 -36.41(16)
B3 B6 B7 B8 64.5(2)
B3 B6 B7 B10 101.05(19)
B3 B6 B10 B5 37.66(16)
B3 B6 B10 B7 -100.58(19)
B3 B6 B10 B8 -63.6(2)
B3 B6 B10 B9 1.0(2)
B4 C1 B1 Rh1 -117.42(18)
B4 C1 B1 C2 99.89(17)
B4 C1 B1 B2 140.56(17)
B4 C1 B1 B3 38.29(15)
B4 C1 B2 C2 -0.4(2)
B4 C1 B2 C3 -155.68(19)
B4 C1 B2 B1 -39.01(16)
B4 C1 B2 B8 102.41(19)
B4 C1 B2 B9 60.1(2)
B4 C1 B7 B6 -39.59(16)
B4 C1 B7 B8 -141.77(18)
B4 C1 B7 B10 -100.80(18)
B4 C1 B8 B2 -108.21(18)
B4 C1 B8 B7 36.03(17)
B4 C1 B8 B9 -67.3(2)
B4 C1 B8 B10 -5.6(2)
B4 B1 B2 C1 35.15(15)
B4 B1 B2 C2 -96.75(17)
B4 B1 B2 C3 148.4(2)
B4 B1 B2 B8 1.1(2)
B4 B1 B2 B9 -63.0(2)
B4 B1 B3 C2 134.83(17)
B4 B1 B3 B5 102.06(18)
B4 B1 B3 B6 37.76(16)
B4 B3 B5 C2 96.07(18)
B4 B3 B5 B6 -37.62(16)
B4 B3 B5 B9 62.5(2)
B4 B3 B5 B10 -0.5(2)
B4 B3 B6 B5 138.28(18)
B4 B3 B6 B7 36.71(16)
B4 B3 B6 B10 100.43(19)
B4 B6 B7 C1 39.41(15)
B4 B6 B7 B8 100.90(18)
B4 B6 B7 B10 137.46(18)
B4 B6 B10 B5 100.29(19)
B4 B6 B10 B7 -37.94(16)
B4 B6 B10 B8 -1.0(2)
B4 B6 B10 B9 63.6(2)
B4 B7 B8 C1 -33.79(16)
B4 B7 B8 B2 -1.5(2)
B4 B7 B8 B9 61.6(2)
B4 B7 B8 B10 98.70(19)
B4 B7 B10 B5 -0.4(2)
B4 B7 B10 B6 37.17(16)
B4 B7 B10 B8 -101.64(18)
B4 B7 B10 B9 -63.9(2)
B5 C2 B1 Rh1 152.50(15)
B5 C2 B1 C1 -64.9(2)
B5 C2 B1 B2 -105.50(18)
B5 C2 B1 B3 35.25(17)
B5 C2 B1 B4 -3.4(2)
B5 C2 B2 C1 68.65(19)
B5 C2 B2 C3 -136.5(2)
B5 C2 B2 B1 107.32(18)
B5 C2 B2 B8 8.0(2)
B5 C2 B2 B9 -34.33(17)
B5 C2 B3 B1 -143.27(17)
B5 C2 B3 B4 -103.59(18)
B5 C2 B3 B6 -40.95(16)
B5 C2 B9 B2 143.89(17)
B5 C2 B9 B8 103.00(18)
B5 C2 B9 B10 41.43(16)
B5 B3 B4 C1 -62.5(2)
B5 B3 B4 B1 -100.25(18)
B5 B3 B4 B6 37.83(16)
B5 B3 B4 B7 0.3(2)
B5 B3 B6 B4 -138.28(18)
B5 B3 B6 B7 -101.58(19)
B5 B3 B6 B10 -37.86(17)
B5 B6 B7 C1 -60.4(2)
B5 B6 B7 B4 -99.82(18)
B5 B6 B7 B8 1.1(2)
B5 B6 B7 B10 37.64(16)
B5 B6 B10 B7 -138.24(18)
B5 B6 B10 B8 -101.30(18)
B5 B6 B10 B9 -36.71(17)
B5 B9 B10 B6 36.93(17)
B5 B9 B10 B7 101.11(19)
B5 B9 B10 B8 138.39(18)
B6 B3 B4 C1 -100.29(18)
B6 B3 B4 B1 -138.07(18)
B6 B3 B4 B7 -37.58(17)
B6 B3 B5 C2 133.70(18)
B6 B3 B5 B9 100.16(19)
B6 B3 B5 B10 37.10(16)
B6 B4 B7 C1 -133.87(17)
B6 B4 B7 B8 -99.95(18)
B6 B4 B7 B10 -37.24(16)
B6 B5 B9 C2 96.28(18)
B6 B5 B9 B2 63.7(2)
B6 B5 B9 B8 0.6(2)
B6 B5 B9 B10 -36.34(16)
B6 B5 B10 B7 37.70(16)
B6 B5 B10 B8 101.25(19)
B6 B5 B10 B9 139.00(18)
B6 B7 B8 C1 -96.12(17)
B6 B7 B8 B2 -63.9(2)
B6 B7 B8 B9 -0.7(2)
B6 B7 B8 B10 36.37(16)
B6 B7 B10 B5 -37.62(16)
B6 B7 B10 B8 -138.82(18)
B6 B7 B10 B9 -101.10(19)
B7 C1 B1 Rh1 -152.43(15)
B7 C1 B1 C2 64.9(2)
B7 C1 B1 B2 105.54(18)
B7 C1 B1 B3 3.3(2)
B7 C1 B1 B4 -35.01(16)
B7 C1 B2 C2 -68.81(19)
B7 C1 B2 C3 135.9(2)
B7 C1 B2 B1 -107.43(18)
B7 C1 B2 B8 33.99(17)
B7 C1 B2 B9 -8.3(2)
B7 C1 B4 B1 143.58(17)
B7 C1 B4 B3 104.05(18)
B7 C1 B4 B6 41.01(16)
B7 C1 B8 B2 -144.24(18)
B7 C1 B8 B9 -103.31(18)
B7 C1 B8 B10 -41.58(16)
B7 B4 B6 B3 138.89(18)
B7 B4 B6 B5 101.77(19)
B7 B4 B6 B10 38.10(16)
B7 B6 B10 B5 138.24(18)
B7 B6 B10 B8 36.93(16)
B7 B6 B10 B9 101.53(19)
B7 B8 B9 C2 -61.84(19)
B7 B8 B9 B2 -102.78(18)
B7 B8 B9 B5 0.0(2)
B7 B8 B9 B10 37.41(16)
B7 B8 B10 B5 -101.19(19)
B7 B8 B10 B6 -37.19(16)
B7 B8 B10 B9 -138.45(18)
B8 C1 B1 Rh1 139.07(16)
B8 C1 B1 C2 -3.6(2)
B8 C1 B1 B2 37.05(16)
B8 C1 B1 B3 -65.2(2)
B8 C1 B1 B4 -103.51(18)
B8 C1 B2 C2 -102.80(16)
B8 C1 B2 C3 101.9(2)
B8 C1 B2 B1 -141.42(17)
B8 C1 B2 B9 -42.34(16)
B8 C1 B4 B1 107.58(18)
B8 C1 B4 B3 68.0(2)
B8 C1 B4 B6 5.0(2)
B8 C1 B4 B7 -36.01(16)
B8 C1 B7 B4 141.77(18)
B8 C1 B7 B6 102.17(18)
B8 C1 B7 B10 40.96(16)
B8 B2 B9 C2 -132.31(17)
B8 B2 B9 B5 -99.68(19)
B8 B2 B9 B10 -35.45(16)
B8 B7 B10 B5 101.20(18)
B8 B7 B10 B6 138.82(18)
B8 B7 B10 B9 37.72(16)
B8 B9 B10 B5 -138.39(18)
B8 B9 B10 B6 -101.46(19)
B8 B9 B10 B7 -37.28(16)
B9 C2 B1 Rh1 -138.90(16)
B9 C2 B1 C1 3.7(2)
B9 C2 B1 B2 -36.90(16)
B9 C2 B1 B3 103.85(18)
B9 C2 B1 B4 65.2(2)
B9 C2 B2 C1 102.97(16)
B9 C2 B2 C3 -102.2(2)
B9 C2 B2 B1 141.65(17)
B9 C2 B2 B8 42.28(15)
B9 C2 B3 B1 -107.64(18)
B9 C2 B3 B4 -68.0(2)
B9 C2 B3 B5 35.63(17)
B9 C2 B3 B6 -5.3(2)
B9 C2 B5 B3 -142.30(18)
B9 C2 B5 B6 -102.38(18)
B9 C2 B5 B10 -40.98(16)
B9 B2 B8 C1 132.29(17)
B9 B2 B8 B7 99.93(19)
B9 B2 B8 B10 35.57(16)
B9 B5 B6 B3 -101.28(18)
B9 B5 B6 B4 -64.4(2)
B9 B5 B6 B7 -1.1(2)
B9 B5 B6 B10 36.55(16)
B9 B5 B10 B6 -139.00(18)
B9 B5 B10 B7 -101.30(19)
B9 B5 B10 B8 -37.75(16)
B9 B8 B10 B5 37.27(16)
B9 B8 B10 B6 101.26(19)
B9 B8 B10 B7 138.45(18)
B10 B5 B6 B3 -137.83(18)
B10 B5 B6 B4 -100.99(19)
B10 B5 B6 B7 -37.61(16)
B10 B5 B9 C2 132.63(17)
B10 B5 B9 B2 100.01(18)
B10 B5 B9 B8 36.98(16)
B10 B6 B7 C1 -98.04(17)
B10 B6 B7 B4 -137.46(18)
B10 B6 B7 B8 -36.56(16)
B10 B7 B8 C1 -132.49(17)
B10 B7 B8 B2 -100.22(19)
B10 B7 B8 B9 -37.05(16)
B10 B8 B9 C2 -99.25(17)
B10 B8 B9 B2 -140.19(18)
B10 B8 B9 B5 -37.38(16)
C31 C32 C33 C34 -0.9(4)
C32 C31 C36 C35 0.5(4)
C32 C33 C34 C35 1.1(4)
C33 C34 C35 C36 -0.5(4)
C34 C35 C36 C31 -0.3(4)
C36 C31 C32 C33 0.1(4)
